data_7017432
loop_
_publ_author_name
'Huynh, Han Vinh'
'Sim, Weiheng'
'Chin, Chee Fei'

_publ_section_title
;
 [2]Rotaxanes with Palladium(ii)-NHC stoppers.
;
_journal_issue 44
_journal_name_full 'Dalton transactions (Cambridge, England : 2003)'
_journal_page_first 11690
_journal_page_last 11692
_journal_paper_doi 10.1039/c1dt11472g
_journal_volume 40
_journal_year 2011
_chemical_formula_sum 'C78 H104 B2 Br4 F8 N8 O8 Pd2'
_chemical_formula_weight 1987.75
_chemical_name_systematic
;
?
;
_space_group_IT_number 61
_symmetry_cell_setting orthorhombic
_symmetry_space_group_name_Hall '-P 2ac 2ab'
_symmetry_space_group_name_H-M 'P b c a'
_atom_sites_solution_hydrogens geom
_atom_sites_solution_primary direct
_atom_sites_solution_secondary difmap
_audit_creation_method SHELXL-97
_cell_angle_alpha 90.00
_cell_angle_beta 90.00
_cell_angle_gamma 90.00
_cell_formula_units_Z 4
_cell_length_a 16.4824(10)
_cell_length_b 11.9020(7)
_cell_length_c 45.221(3)
_cell_measurement_reflns_used 8622
_cell_measurement_temperature 223(2)
_cell_measurement_theta_max 24.12
_cell_measurement_theta_min 2.18
_cell_volume 8871.2(10)
_computing_cell_refinement 'Bruker SMART'
_computing_data_collection 'Bruker SMART'
_computing_data_reduction 'Bruker SAINT'
_computing_molecular_graphics 'Bruker SHELXTL'
_computing_publication_material 'Bruker SHELXTL'
_computing_structure_refinement 'SHELXL-97 (Sheldrick, 1997)'
_computing_structure_solution 'SHELXS-97 (Sheldrick, 1990)'
_diffrn_ambient_temperature 223(2)
_diffrn_measured_fraction_theta_full 1.000
_diffrn_measured_fraction_theta_max 1.000
_diffrn_measurement_device_type 'CCD area detector'
_diffrn_measurement_method 'phi and omega scans'
_diffrn_radiation_monochromator graphite
_diffrn_radiation_source 'fine-focus sealed tube'
_diffrn_radiation_type MoK\a
_diffrn_radiation_wavelength 0.71073
_diffrn_reflns_av_R_equivalents 0.0582
_diffrn_reflns_av_sigmaI/netI 0.0458
_diffrn_reflns_limit_h_max 21
_diffrn_reflns_limit_h_min -18
_diffrn_reflns_limit_k_max 15
_diffrn_reflns_limit_k_min -15
_diffrn_reflns_limit_l_max 53
_diffrn_reflns_limit_l_min -58
_diffrn_reflns_number 59467
_diffrn_reflns_theta_full 27.50
_diffrn_reflns_theta_max 27.50
_diffrn_reflns_theta_min 1.53
_exptl_absorpt_coefficient_mu 2.278
_exptl_absorpt_correction_T_max 0.8042
_exptl_absorpt_correction_T_min 0.4943
_exptl_absorpt_correction_type multi-scan
_exptl_absorpt_process_details 'Sadabs, (Sheldrick 2001)'
_exptl_crystal_colour Yellow
_exptl_crystal_density_diffrn 1.488
_exptl_crystal_density_meas ?
_exptl_crystal_density_method 'not measured'
_exptl_crystal_description Block
_exptl_crystal_F_000 4024
_exptl_crystal_size_max 0.36
_exptl_crystal_size_mid 0.20
_exptl_crystal_size_min 0.10
_refine_diff_density_max 0.847
_refine_diff_density_min -0.634
_refine_diff_density_rms 0.091
_refine_ls_extinction_method none
_refine_ls_goodness_of_fit_ref 1.032
_refine_ls_hydrogen_treatment constr
_refine_ls_matrix_type full
_refine_ls_number_parameters 469
_refine_ls_number_reflns 10199
_refine_ls_number_restraints 92
_refine_ls_restrained_S_all 1.050
_refine_ls_R_factor_all 0.0938
_refine_ls_R_factor_gt 0.0545
_refine_ls_shift/su_max 0.001
_refine_ls_shift/su_mean 0.000
_refine_ls_structure_factor_coef Fsqd
_refine_ls_weighting_details 'calc w=1/[\s^2^(Fo^2^)+(0.0763P)^2^+9.1562P] where P=(Fo^2^+2Fc^2^)/3'
_refine_ls_weighting_scheme calc
_refine_ls_wR_factor_gt 0.1389
_refine_ls_wR_factor_ref 0.1561
_reflns_number_gt 6537
_reflns_number_total 10199
_reflns_threshold_expression >2sigma(I)
_cod_data_source_file c1dt11472g.txt
_cod_data_source_block 9153a
_cod_depositor_comments
;
The following automatic conversions were performed:

'_symmetry_cell_setting' value 'Orthorhombic' changed to
'orthorhombic' according to
/home/saulius/struct/CIF-dictionaries/cif_core.dic dictionary named
'cif_core.dic' version 2.4.1 from
2010-06-29.

'_exptl_absorpt_correction_type' value 'Multi-scan'
changed to 'multi-scan' according to
/home/saulius/struct/CIF-dictionaries/cif_core.dic dictionary named
'cif_core.dic' version 2.4.1 from 2010-06-29.

Automatic conversion script
Id: cif_fix_values 1715 2011-07-08 13:25:40Z adriana 

The following automatic conversions were performed:

'_exptl_crystal_density_meas' value 'Not Measured' was changed to '?'
- the value is perceived as not measured.

Automatic conversion script
Id: cif_fix_values 3008 2015-01-20 13:52:24Z robertas 
;
_cod_original_cell_volume 8871.2(9)
_cod_original_sg_symbol_H-M Pbca
_cod_database_code 7017432

loop_
_symmetry_equiv_pos_as_xyz
'x, y, z'
'-x+1/2, -y, z+1/2'
'-x, y+1/2, -z+1/2'
'x+1/2, -y+1/2, -z'
'-x, -y, -z'
'x-1/2, y, -z-1/2'
'x, -y-1/2, z-1/2'
'-x-1/2, y-1/2, z'

loop_
_atom_site_label
_atom_site_type_symbol
_atom_site_fract_x
_atom_site_fract_y
_atom_site_fract_z
_atom_site_U_iso_or_equiv
_atom_site_adp_type
_atom_site_occupancy
_atom_site_symmetry_multiplicity
_atom_site_calc_flag
_atom_site_refinement_flags
_atom_site_disorder_assembly
_atom_site_disorder_group
Pd1 Pd 0.53571(2) 0.54993(3) 0.164002(7) 0.04404(12) Uani 1 1 d . . .
Br1 Br 0.61919(4) 0.39787(5) 0.144930(11) 0.06758(19) Uani 1 1 d . . .
Br2 Br 0.45930(4) 0.70284(5) 0.185715(12) 0.0711(2) Uani 1 1 d . . .
O1 O 0.6435(2) 0.5994(3) 0.05496(7) 0.0469(7) Uani 1 1 d . . .
O2 O 0.6370(2) 0.3650(3) 0.03999(7) 0.0504(8) Uani 1 1 d . . .
O3 O 0.4939(3) 0.2545(4) 0.03387(9) 0.0931(16) Uani 1 1 d DU . .
O4 O 0.4368(2) 0.2443(3) -0.02633(7) 0.0496(8) Uani 1 1 d DU . .
N1 N 0.5726(2) 0.4764(3) 0.22478(8) 0.0499(10) Uani 1 1 d . . .
N2 N 0.6630(2) 0.5954(4) 0.20863(9) 0.0523(10) Uani 1 1 d . . .
N3 N 0.4708(2) 0.5618(3) 0.12409(8) 0.0447(9) Uani 1 1 d . . .
N4 N 0.4235(2) 0.6016(3) 0.01619(8) 0.0462(9) Uani 1 1 d . . .
H4A H 0.4009 0.6241 -0.0012 0.055 Uiso 1 1 calc R . .
H4B H 0.4594 0.6553 0.0220 0.055 Uiso 1 1 calc R . .
C1 C 0.5950(3) 0.5396(4) 0.20129(10) 0.0462(11) Uani 1 1 d . . .
C2 C 0.6281(3) 0.4936(5) 0.24790(11) 0.0594(13) Uani 1 1 d . . .
C3 C 0.6319(4) 0.4491(6) 0.27656(12) 0.0792(19) Uani 1 1 d . . .
H3 H 0.5945 0.3954 0.2834 0.095 Uiso 1 1 calc R . .
C4 C 0.6938(5) 0.4889(8) 0.29416(13) 0.103(3) Uani 1 1 d . . .
H4 H 0.6971 0.4638 0.3138 0.123 Uiso 1 1 calc R . .
C5 C 0.7509(5) 0.5637(7) 0.28414(15) 0.099(2) Uani 1 1 d . . .
H5 H 0.7928 0.5866 0.2969 0.119 Uiso 1 1 calc R . .
C6 C 0.7481(4) 0.6062(6) 0.25558(13) 0.0784(18) Uani 1 1 d . . .
H6 H 0.7871 0.6573 0.2486 0.094 Uiso 1 1 calc R . .
C7 C 0.6847(3) 0.5696(5) 0.23775(11) 0.0583(13) Uani 1 1 d . . .
C8 C 0.5001(3) 0.4050(5) 0.22503(11) 0.0604(14) Uani 1 1 d . . .
H8 H 0.4729 0.4154 0.2057 0.073 Uiso 1 1 calc R . .
C9 C 0.4406(4) 0.4441(7) 0.24873(15) 0.089(2) Uani 1 1 d . . .
H9A H 0.4619 0.4257 0.2681 0.134 Uiso 1 1 calc R . .
H9B H 0.3888 0.4068 0.2459 0.134 Uiso 1 1 calc R . .
H9C H 0.4332 0.5248 0.2472 0.134 Uiso 1 1 calc R . .
C10 C 0.5227(4) 0.2812(6) 0.22723(14) 0.084(2) Uani 1 1 d . . .
H10A H 0.5597 0.2620 0.2114 0.126 Uiso 1 1 calc R . .
H10B H 0.4740 0.2357 0.2256 0.126 Uiso 1 1 calc R . .
H10C H 0.5486 0.2670 0.2461 0.126 Uiso 1 1 calc R . .
C11 C 0.7072(3) 0.6689(4) 0.18794(11) 0.0561(13) Uani 1 1 d . . .
H11 H 0.6754 0.6709 0.1694 0.067 Uiso 1 1 calc R . .
C12 C 0.7887(4) 0.6205(5) 0.18042(13) 0.0719(17) Uani 1 1 d . . .
H12A H 0.8218 0.6170 0.1981 0.108 Uiso 1 1 calc R . .
H12B H 0.8151 0.6677 0.1658 0.108 Uiso 1 1 calc R . .
H12C H 0.7818 0.5454 0.1725 0.108 Uiso 1 1 calc R . .
C13 C 0.7102(4) 0.7888(5) 0.19966(14) 0.0767(17) Uani 1 1 d . . .
H13A H 0.6555 0.8154 0.2032 0.115 Uiso 1 1 calc R . .
H13B H 0.7364 0.8369 0.1852 0.115 Uiso 1 1 calc R . .
H13C H 0.7408 0.7904 0.2180 0.115 Uiso 1 1 calc R . .
C14 C 0.4417(3) 0.4724(4) 0.11036(10) 0.0524(12) Uani 1 1 d . . .
H14 H 0.4480 0.4020 0.1195 0.063 Uiso 1 1 calc R . .
C15 C 0.4025(3) 0.4766(4) 0.08337(11) 0.0535(12) Uani 1 1 d . . .
H15 H 0.3818 0.4109 0.0746 0.064 Uiso 1 1 calc R . .
C16 C 0.3944(3) 0.5795(4) 0.06954(10) 0.0411(10) Uani 1 1 d . . .
C17 C 0.4224(3) 0.6732(4) 0.08393(10) 0.0450(11) Uani 1 1 d . . .
H17 H 0.4164 0.7446 0.0753 0.054 Uiso 1 1 calc R . .
C18 C 0.4596(3) 0.6624(4) 0.11122(10) 0.0463(11) Uani 1 1 d . . .
H18 H 0.4776 0.7274 0.1211 0.056 Uiso 1 1 calc R . .
C19 C 0.3581(3) 0.5897(4) 0.03922(11) 0.0526(12) Uani 1 1 d . . .
H19A H 0.3223 0.6554 0.0385 0.063 Uiso 1 1 calc R . .
H19B H 0.3254 0.5229 0.0349 0.063 Uiso 1 1 calc R . .
C20 C 0.4674(3) 0.4935(4) 0.01154(10) 0.0524(12) Uani 1 1 d . . .
H20A H 0.4288 0.4356 0.0052 0.063 Uiso 1 1 calc R . .
H20B H 0.4918 0.4692 0.0302 0.063 Uiso 1 1 calc R . .
C21 C 0.6334(3) 0.6968(4) 0.06950(10) 0.0438(10) Uani 1 1 d . . .
C22 C 0.5905(3) 0.7813(4) 0.05438(11) 0.0468(11) Uani 1 1 d . . .
C23 C 0.5761(3) 0.8844(4) 0.06767(13) 0.0582(13) Uani 1 1 d . . .
H23 H 0.5463 0.9399 0.0576 0.070 Uiso 1 1 calc R . .
C24 C 0.6058(4) 0.9055(5) 0.09587(13) 0.0673(15) Uani 1 1 d . . .
H24 H 0.5963 0.9755 0.1048 0.081 Uiso 1 1 calc R . .
C25 C 0.6487(4) 0.8252(5) 0.11056(13) 0.0705(16) Uani 1 1 d . . .
H25 H 0.6694 0.8406 0.1295 0.085 Uiso 1 1 calc R . .
C26 C 0.6622(3) 0.7209(5) 0.09782(11) 0.0559(13) Uani 1 1 d . . .
H26 H 0.6910 0.6657 0.1084 0.067 Uiso 1 1 calc R . .
C27 C 0.6980(3) 0.5182(4) 0.06796(10) 0.0493(11) Uani 1 1 d . . .
H27A H 0.6752 0.4892 0.0865 0.059 Uiso 1 1 calc R . .
H27B H 0.7504 0.5535 0.0723 0.059 Uiso 1 1 calc R . .
C28 C 0.7091(3) 0.4249(4) 0.04638(11) 0.0527(12) Uani 1 1 d . . .
H28A H 0.7308 0.4559 0.0279 0.063 Uiso 1 1 calc R . .
H28B H 0.7494 0.3723 0.0543 0.063 Uiso 1 1 calc R . .
C29 C 0.6103(4) 0.2927(5) 0.06238(11) 0.0629(14) Uani 1 1 d . . .
H29A H 0.5848 0.3373 0.0781 0.076 Uiso 1 1 calc R . .
H29B H 0.6572 0.2542 0.0710 0.076 Uiso 1 1 calc R . .
C30 C 0.5536(4) 0.2108(5) 0.05208(14) 0.0783(19) Uani 1 1 d D . .
H30A H 0.5832 0.1524 0.0412 0.094 Uiso 1 1 calc R . .
H30B H 0.5277 0.1752 0.0692 0.094 Uiso 1 1 calc R . .
C31 C 0.4294(5) 0.1850(6) 0.02488(12) 0.108(3) Uani 1 1 d DU . .
H31A H 0.3783 0.2238 0.0291 0.129 Uiso 1 1 calc R . .
H31B H 0.4305 0.1164 0.0368 0.129 Uiso 1 1 calc R . .
C32 C 0.4302(5) 0.1536(5) -0.00600(12) 0.113(3) Uani 1 1 d DU . .
H32A H 0.4758 0.1022 -0.0093 0.136 Uiso 1 1 calc R . .
H32B H 0.3802 0.1122 -0.0103 0.136 Uiso 1 1 calc R . .
B1 B 0.3099(4) 0.8796(5) 0.02477(16) 0.055(2) Uani 0.735(7) 1 d PDU A 1
F1 F 0.3869(3) 0.8504(5) 0.03121(15) 0.105(3) Uani 0.735(7) 1 d PDU A 1
F2 F 0.2589(3) 0.8490(4) 0.04698(11) 0.0814(17) Uani 0.735(7) 1 d PDU A 1
F3 F 0.3026(3) 0.9881(4) 0.01769(14) 0.088(2) Uani 0.735(7) 1 d PDU A 1
F4 F 0.2864(5) 0.8149(6) 0.00053(14) 0.176(4) Uani 0.735(7) 1 d PDU A 1
B1A B 0.3140(11) 0.8910(13) 0.0277(4) 0.100 Uiso 0.265(7) 1 d PD A 2
F1A F 0.3794(13) 0.8250(18) 0.0230(6) 0.120 Uiso 0.265(7) 1 d PD A 2
F2A F 0.2496(13) 0.8237(18) 0.0331(5) 0.120 Uiso 0.265(7) 1 d PD A 2
F3A F 0.2990(13) 0.9474(16) 0.0023(4) 0.120 Uiso 0.265(7) 1 d PD A 2
F4A F 0.3308(11) 0.9651(14) 0.0492(3) 0.120 Uiso 0.265(7) 1 d PD A 2
C1S C 0.3329(7) 0.2281(8) 0.1398(2) 0.223(7) Uiso 1 1 d G . .
C2S C 0.3998(7) 0.1767(10) 0.15279(19) 0.212(6) Uiso 1 1 d GD . .
H2S H 0.4233 0.2077 0.1699 0.255 Uiso 1 1 calc R . .
C3S C 0.4319(6) 0.0793(10) 0.1405(3) 0.240(8) Uiso 1 1 d G . .
H3S H 0.4771 0.0446 0.1492 0.289 Uiso 1 1 calc R . .
C4S C 0.3971(8) 0.0334(8) 0.1152(3) 0.221(7) Uiso 1 1 d G . .
H4S H 0.4188 -0.0324 0.1069 0.266 Uiso 1 1 calc R . .
C5S C 0.3303(8) 0.0849(10) 0.1023(2) 0.266(9) Uiso 1 1 d G . .
H5S H 0.3068 0.0538 0.0852 0.319 Uiso 1 1 calc R . .
C6S C 0.2982(6) 0.1822(10) 0.1146(3) 0.230(7) Uiso 1 1 d GD . .
H6S H 0.2530 0.2170 0.1058 0.276 Uiso 1 1 calc R . .
C7S C 0.2949(17) 0.310(3) 0.1539(6) 0.457(19) Uiso 1 1 d D . .
H7S1 H 0.2499 0.3365 0.1420 0.686 Uiso 1 1 calc R . .
H7S2 H 0.3324 0.3716 0.1574 0.686 Uiso 1 1 calc R . .
H7S3 H 0.2747 0.2825 0.1727 0.686 Uiso 1 1 calc R . .

loop_
_atom_site_aniso_label
_atom_site_aniso_U_11
_atom_site_aniso_U_22
_atom_site_aniso_U_33
_atom_site_aniso_U_23
_atom_site_aniso_U_13
_atom_site_aniso_U_12
Pd1 0.0519(2) 0.0476(2) 0.03262(17) 0.00748(14) 0.00714(15) 0.00596(16)
Br1 0.0871(4) 0.0697(4) 0.0459(3) 0.0036(2) 0.0002(3) 0.0348(3)
Br2 0.0842(4) 0.0776(4) 0.0515(3) -0.0112(3) 0.0054(3) 0.0277(3)
O1 0.0551(19) 0.0438(18) 0.0419(16) 0.0032(14) -0.0059(15) 0.0050(15)
O2 0.061(2) 0.0452(19) 0.0453(17) 0.0088(14) -0.0125(16) 0.0002(16)
O3 0.110(3) 0.083(3) 0.086(3) 0.046(2) -0.048(3) -0.054(3)
O4 0.0503(18) 0.0412(17) 0.0575(19) 0.0109(15) -0.0100(16) 0.0009(15)
N1 0.052(2) 0.061(3) 0.0368(19) 0.0120(18) 0.0057(18) -0.006(2)
N2 0.050(2) 0.058(2) 0.049(2) 0.0111(19) 0.0090(19) -0.004(2)
N3 0.052(2) 0.044(2) 0.0380(19) 0.0070(16) 0.0031(17) 0.0084(18)
N4 0.057(2) 0.042(2) 0.0391(19) 0.0046(16) -0.0123(18) -0.0077(19)
C1 0.049(3) 0.050(3) 0.039(2) 0.007(2) 0.006(2) 0.002(2)
C2 0.055(3) 0.081(4) 0.042(3) 0.012(3) 0.001(2) -0.004(3)
C3 0.076(4) 0.112(5) 0.050(3) 0.024(3) -0.003(3) -0.014(4)
C4 0.096(5) 0.165(8) 0.046(3) 0.035(4) -0.020(3) -0.027(5)
C5 0.077(4) 0.151(7) 0.070(4) 0.006(4) -0.024(4) -0.024(5)
C6 0.064(4) 0.109(5) 0.062(3) 0.006(3) -0.009(3) -0.018(4)
C7 0.054(3) 0.075(4) 0.046(3) 0.011(2) 0.004(2) -0.004(3)
C8 0.059(3) 0.077(4) 0.045(3) 0.017(3) 0.003(2) -0.016(3)
C9 0.067(4) 0.121(6) 0.080(4) 0.014(4) 0.026(3) -0.022(4)
C10 0.106(5) 0.082(5) 0.065(4) 0.017(3) -0.001(4) -0.020(4)
C11 0.064(3) 0.051(3) 0.053(3) 0.007(2) 0.014(3) -0.004(3)
C12 0.071(4) 0.063(4) 0.082(4) 0.000(3) 0.034(3) -0.008(3)
C13 0.081(4) 0.063(4) 0.086(4) -0.003(3) 0.028(4) -0.004(3)
C14 0.074(3) 0.042(3) 0.041(2) 0.012(2) 0.002(2) 0.006(2)
C15 0.070(3) 0.040(3) 0.051(3) 0.008(2) 0.001(3) -0.002(2)
C16 0.036(2) 0.044(3) 0.043(2) 0.0063(19) 0.0017(19) -0.0016(19)
C17 0.045(3) 0.040(2) 0.050(3) 0.013(2) -0.001(2) 0.003(2)
C18 0.051(3) 0.041(3) 0.046(2) 0.004(2) 0.003(2) 0.000(2)
C19 0.045(3) 0.053(3) 0.060(3) 0.012(2) -0.005(2) -0.004(2)
C20 0.072(3) 0.043(3) 0.042(2) 0.004(2) 0.002(2) 0.002(2)
C21 0.038(2) 0.045(3) 0.049(3) 0.004(2) 0.002(2) -0.006(2)
C22 0.038(2) 0.051(3) 0.052(3) 0.004(2) 0.006(2) -0.007(2)
C23 0.055(3) 0.044(3) 0.076(4) -0.001(3) 0.006(3) -0.002(2)
C24 0.080(4) 0.052(3) 0.070(4) -0.012(3) 0.014(3) -0.008(3)
C25 0.088(4) 0.070(4) 0.053(3) -0.005(3) 0.003(3) -0.017(3)
C26 0.061(3) 0.063(3) 0.044(3) 0.008(2) -0.002(2) -0.011(3)
C27 0.049(3) 0.052(3) 0.048(3) 0.011(2) -0.010(2) 0.002(2)
C28 0.054(3) 0.051(3) 0.052(3) 0.008(2) 0.002(2) 0.011(2)
C29 0.072(4) 0.065(3) 0.052(3) 0.019(3) -0.014(3) -0.007(3)
C30 0.109(5) 0.052(3) 0.075(4) 0.025(3) -0.024(4) -0.010(3)
C31 0.147(7) 0.094(5) 0.083(4) 0.048(4) -0.047(5) -0.073(5)
C32 0.138(6) 0.121(6) 0.081(5) 0.043(4) -0.025(5) -0.085(5)
B1 0.045(4) 0.043(4) 0.077(5) 0.017(4) 0.011(4) 0.011(3)
F1 0.043(3) 0.122(5) 0.150(6) 0.082(5) 0.004(3) 0.021(3)
F2 0.072(3) 0.082(3) 0.090(4) 0.018(3) 0.035(3) 0.000(3)
F3 0.068(3) 0.061(3) 0.134(5) 0.041(3) 0.019(3) 0.012(2)
F4 0.192(8) 0.210(8) 0.127(6) -0.050(5) -0.008(6) -0.013(6)

loop_
_atom_type_symbol
_atom_type_description
_atom_type_scat_dispersion_real
_atom_type_scat_dispersion_imag
_atom_type_scat_source
C C 0.0033 0.0016 'International Tables Vol C Tables 4.2.6.8 and 6.1.1.4'
H H 0.0000 0.0000 'International Tables Vol C Tables 4.2.6.8 and 6.1.1.4'
B B 0.0013 0.0007 'International Tables Vol C Tables 4.2.6.8 and 6.1.1.4'
N N 0.0061 0.0033 'International Tables Vol C Tables 4.2.6.8 and 6.1.1.4'
O O 0.0106 0.0060 'International Tables Vol C Tables 4.2.6.8 and 6.1.1.4'
F F 0.0171 0.0103 'International Tables Vol C Tables 4.2.6.8 and 6.1.1.4'
Br Br -0.2901 2.4595 'International Tables Vol C Tables 4.2.6.8 and 6.1.1.4'
Pd Pd -0.9988 1.0072 'International Tables Vol C Tables 4.2.6.8 and 6.1.1.4'

loop_
_geom_angle_atom_site_label_1
_geom_angle_atom_site_label_2
_geom_angle_atom_site_label_3
_geom_angle
_geom_angle_site_symmetry_1
_geom_angle_site_symmetry_3
C1 Pd1 N3 179.38(17) . .
C1 Pd1 Br2 87.56(14) . .
N3 Pd1 Br2 91.89(10) . .
C1 Pd1 Br1 88.64(14) . .
N3 Pd1 Br1 91.92(10) . .
Br2 Pd1 Br1 176.06(3) . .
C21 O1 C27 117.1(3) . .
C29 O2 C28 115.2(4) . .
C30 O3 C31 119.2(5) . .
C22 O4 C32 113.7(4) 5_665 .
C1 N1 C2 109.0(4) . .
C1 N1 C8 123.4(4) . .
C2 N1 C8 127.6(4) . .
C1 N2 C7 109.7(4) . .
C1 N2 C11 123.2(4) . .
C7 N2 C11 127.0(4) . .
C14 N3 C18 117.6(4) . .
C14 N3 Pd1 122.3(3) . .
C18 N3 Pd1 120.1(3) . .
C20 N4 C19 111.3(3) . .
N2 C1 N1 108.0(4) . .
N2 C1 Pd1 126.8(3) . .
N1 C1 Pd1 125.2(4) . .
C7 C2 C3 121.7(5) . .
C7 C2 N1 106.8(4) . .
C3 C2 N1 131.5(5) . .
C4 C3 C2 115.9(6) . .
C5 C4 C3 122.7(6) . .
C4 C5 C6 121.4(6) . .
C5 C6 C7 116.8(6) . .
C2 C7 C6 121.4(5) . .
C2 C7 N2 106.5(5) . .
C6 C7 N2 132.1(5) . .
N1 C8 C10 111.3(5) . .
N1 C8 C9 110.6(5) . .
C10 C8 C9 114.0(5) . .
N2 C11 C12 110.9(4) . .
N2 C11 C13 110.6(4) . .
C12 C11 C13 114.1(5) . .
N3 C14 C15 123.7(4) . .
C14 C15 C16 118.5(5) . .
C17 C16 C15 118.3(4) . .
C17 C16 C19 120.1(4) . .
C15 C16 C19 121.6(4) . .
C16 C17 C18 119.8(4) . .
N3 C18 C17 122.0(4) . .
C16 C19 N4 110.7(4) . .
N4 C20 C20 110.9(5) . 5_665
O1 C21 C26 125.8(4) . .
O1 C21 C22 116.2(4) . .
C26 C21 C22 118.1(5) . .
O4 C22 C23 122.6(5) 5_665 .
O4 C22 C21 116.9(4) 5_665 .
C23 C22 C21 120.5(5) . .
C22 C23 C24 119.8(5) . .
C25 C24 C23 120.2(5) . .
C24 C25 C26 120.6(5) . .
C25 C26 C21 120.7(5) . .
O1 C27 C28 108.0(4) . .
O2 C28 C27 113.9(4) . .
O2 C29 C30 112.9(4) . .
O3 C30 C29 113.7(4) . .
O3 C31 C32 115.1(6) . .
O4 C32 C31 115.4(5) . .
F3 B1 F1 112.7(5) . .
F3 B1 F2 112.4(5) . .
F1 B1 F2 110.7(5) . .
F3 B1 F4 108.7(6) . .
F1 B1 F4 106.8(6) . .
F2 B1 F4 105.1(5) . .
F4A B1A F1A 109.4(9) . .
F4A B1A F3A 109.0(9) . .
F1A B1A F3A 107.5(9) . .
F4A B1A F2A 115(2) . .
F1A B1A F2A 108.1(9) . .
F3A B1A F2A 107.7(9) . .
C7S C1S C2S 119.8(8) . .
C7S C1S C6S 119.4(8) . .
C2S C1S C6S 120.0 . .
C3S C2S C1S 120.0 . .
C2S C3S C4S 120.0 . .
C3S C4S C5S 120.0 . .
C4S C5S C6S 120.0 . .
C5S C6S C1S 120.0 . .

loop_
_geom_bond_atom_site_label_1
_geom_bond_atom_site_label_2
_geom_bond_distance
_geom_bond_site_symmetry_2
Pd1 C1 1.953(5) .
Pd1 N3 2.103(4) .
Pd1 Br2 2.4212(7) .
Pd1 Br1 2.4315(6) .
O1 C21 1.343(5) .
O1 C27 1.445(5) .
O2 C29 1.400(6) .
O2 C28 1.417(6) .
O3 C30 1.385(4) .
O3 C31 1.406(4) .
O4 C22 1.380(6) 5_665
O4 C32 1.423(4) .
N1 C1 1.353(5) .
N1 C2 1.405(6) .
N1 C8 1.466(7) .
N2 C1 1.345(6) .
N2 C7 1.399(6) .
N2 C11 1.473(6) .
N3 C14 1.322(6) .
N3 C18 1.344(6) .
N4 C20 1.490(6) .
N4 C19 1.506(6) .
C2 C7 1.378(7) .
C2 C3 1.401(7) .
C3 C4 1.379(9) .
C4 C5 1.371(10) .
C5 C6 1.388(9) .
C6 C7 1.389(8) .
C8 C10 1.523(9) .
C8 C9 1.526(8) .
C11 C12 1.501(7) .
C11 C13 1.523(8) .
C14 C15 1.382(7) .
C15 C16 1.382(6) .
C16 C17 1.371(6) .
C16 C19 1.501(6) .
C17 C18 1.384(6) .
C20 C20 1.507(9) 5_665
C21 C26 1.395(6) .
C21 C22 1.407(7) .
C22 O4 1.380(6) 5_665
C22 C23 1.387(7) .
C23 C24 1.389(8) .
C24 C25 1.363(9) .
C25 C26 1.387(8) .
C27 C28 1.490(7) .
C29 C30 1.428(8) .
C31 C32 1.446(5) .
B1 F3 1.335(7) .
B1 F1 1.347(7) .
B1 F2 1.360(7) .
B1 F4 1.395(7) .
B1A F4A 1.340(10) .
B1A F1A 1.351(10) .
B1A F3A 1.352(10) .
B1A F2A 1.353(10) .
C1S C7S 1.32(3) .
C1S C2S 1.3900 .
C1S C6S 1.3900 .
C2S C3S 1.3900 .
C3S C4S 1.3900 .
C4S C5S 1.3900 .
C5S C6S 1.3900 .

loop_
_geom_hbond_atom_site_label_D
_geom_hbond_atom_site_label_H
_geom_hbond_atom_site_label_A
_geom_hbond_distance_DH
_geom_hbond_distance_HA
_geom_hbond_distance_DA
_geom_hbond_angle_DHA
_geom_hbond_site_symmetry_A
N4 H4A O2 0.91 1.87 2.758(5) 165.6 5_665
N4 H4A O2 0.91 1.87 2.758(5) 165.6 5_665
